data_7227818
loop_
_publ_author_name
'Bovill, Sally M.'
'Dixey, Richard J. C.'
'Saines, Paul J.'

_publ_section_title
;
 Three coordination frameworks with copper formate based low dimensional
 motifs: synthesis, structure and magnetic properties
;
_journal_issue 13
_journal_name_full CrystEngComm
_journal_page_first 1831
_journal_paper_doi 10.1039/C6CE01601D
_journal_volume 19
_journal_year 2017
_chemical_formula_moiety 'C H7 Cl Cu N2 O6'
_chemical_formula_sum 'C H7 Cl Cu N2 O6'
_chemical_formula_weight 242.08
_space_group_crystal_system orthorhombic
_space_group_IT_number 62
_space_group_name_Hall '-P 2ac 2n'
_space_group_name_H-M_alt 'P n m a'
_symmetry_space_group_name_Hall '-P 2ac 2n'
_symmetry_space_group_name_H-M 'P n m a'
_atom_sites_solution_hydrogens geom
_atom_sites_solution_primary heavy
_audit_update_record
;
2017-01-25 deposited with the CCDC.
2017-03-08 downloaded from the CCDC.
;
_cell_angle_alpha 90
_cell_angle_beta 90
_cell_angle_gamma 90
_cell_formula_units_Z 4
_cell_length_a 7.4087(6)
_cell_length_b 7.8568(7)
_cell_length_c 12.3745(10)
_cell_measurement_reflns_used 941
_cell_measurement_temperature 150(2)
_cell_measurement_theta_max 27.485
_cell_measurement_theta_min 0.998
_cell_volume 720.30(10)
_computing_data_reduction 'DENZO/SCALEPACK (Otwinowski & Minor, 1997)'
_computing_molecular_graphics 'Olex2 (Dolomanov et al., 2009)'
_computing_publication_material 'Olex2 (Dolomanov et al., 2009)'
_computing_structure_refinement 'ShelXL (Sheldrick, 2008)'
_computing_structure_solution 'ShelXS (Sheldrick, 2008)'
_diffrn_ambient_temperature 150(2)
_diffrn_measured_fraction_theta_full 1.000
_diffrn_measured_fraction_theta_max 0.999
_diffrn_measurement_device Area
_diffrn_measurement_device_type 'Nonius KappaCCD'
_diffrn_measurement_method \w
_diffrn_orient_matrix_type X=UH
_diffrn_orient_matrix_UB_11 -0.04874
_diffrn_orient_matrix_UB_12 0.03084
_diffrn_orient_matrix_UB_13 -0.12203
_diffrn_orient_matrix_UB_21 0.11506
_diffrn_orient_matrix_UB_22 -0.01939
_diffrn_orient_matrix_UB_23 -0.05086
_diffrn_orient_matrix_UB_31 -0.01851
_diffrn_orient_matrix_UB_32 -0.07770
_diffrn_orient_matrix_UB_33 -0.01225
_diffrn_radiation_type MoK\a
_diffrn_radiation_wavelength 0.71073
_diffrn_reflns_av_R_equivalents 0.052
_diffrn_reflns_av_unetI/netI 0.0835
_diffrn_reflns_Laue_measured_fraction_full 1.000
_diffrn_reflns_Laue_measured_fraction_max 0.999
_diffrn_reflns_limit_h_max 9
_diffrn_reflns_limit_h_min -9
_diffrn_reflns_limit_k_max 10
_diffrn_reflns_limit_k_min -10
_diffrn_reflns_limit_l_max 15
_diffrn_reflns_limit_l_min -15
_diffrn_reflns_number 4581
_diffrn_reflns_point_group_measured_fraction_full 1.000
_diffrn_reflns_point_group_measured_fraction_max 0.999
_diffrn_reflns_theta_full 25.242
_diffrn_reflns_theta_max 27.468
_diffrn_reflns_theta_min 3.071
_diffrn_source 'fine-focus sealed tube'
_exptl_absorpt_coefficient_mu 3.392
_exptl_absorpt_correction_T_max 1.148
_exptl_absorpt_correction_T_min 1.00
_exptl_absorpt_correction_type multi-scan
_exptl_absorpt_process_details 'DENZO/SCALEPACK (Otwinowski & Minor, 1997)'
_exptl_crystal_colour 'dark blue'
_exptl_crystal_density_diffrn 2.232
_exptl_crystal_description 'rect. Prism'
_exptl_crystal_F_000 484
_exptl_crystal_size_max 0.420
_exptl_crystal_size_mid 0.060
_exptl_crystal_size_min 0.040
_refine_diff_density_max 1.764
_refine_diff_density_min -1.634
_refine_diff_density_rms 0.481
_refine_ls_extinction_method none
_refine_ls_goodness_of_fit_ref 1.177
_refine_ls_hydrogen_treatment constr
_refine_ls_matrix_type full
_refine_ls_number_parameters 62
_refine_ls_number_reflns 879
_refine_ls_number_restraints 0
_refine_ls_restrained_S_all 1.177
_refine_ls_R_factor_all 0.0969
_refine_ls_R_factor_gt 0.0534
_refine_ls_shift/su_max 0.000
_refine_ls_shift/su_mean 0.000
_refine_ls_structure_factor_coef Fsqd
_refine_ls_weighting_details 'w=1/[\s^2^(Fo^2^)+(0.1145P)^2^+0.7763P] where P=(Fo^2^+2Fc^2^)/3'
_refine_ls_weighting_scheme calc
_refine_ls_wR_factor_gt 0.1266
_refine_ls_wR_factor_ref 0.2140
_reflns_d_resolution_high 0.62
_reflns_d_resolution_low 1.43
_reflns_Friedel_coverage 0.000
_reflns_number_gt 584
_reflns_number_total 879
_reflns_threshold_expression 'I > 2\s(I)'
_cod_data_source_file c6ce01601d2.cif
_cod_data_source_block CuFmClO4
_cod_depositor_comments 'Adding full bibliography for 7227816--7227818.cif.'
_cod_database_code 7227818
_shelx_space_group_comment
;
The symmetry employed for this shelxl refinement is uniquely defined
by the following loop, which should always be used as a source of
symmetry information in preference to the above space-group names.
They are only intended as comments.
;
_olex2_refinement_description
;
1. Fixed Uiso
 At 1.2 times of:
  All C(H) groups, All N(H,H,H) groups
2.a Aromatic/amide H refined with riding coordinates:
 C1(H1)
2.b Idealised Me refined as rotating group:
 N4(H4A,H4B,H4C)
;
_olex2_submission_special_instructions 'No special instructions were received'

loop_
_space_group_symop_operation_xyz
'x, y, z'
'-x+1/2, -y, z+1/2'
'x+1/2, -y+1/2, -z+1/2'
'-x, y+1/2, -z'
'-x, -y, -z'
'x-1/2, y, -z-1/2'
'-x-1/2, y-1/2, z-1/2'
'x, -y-1/2, z'

loop_
_atom_site_label
_atom_site_type_symbol
_atom_site_fract_x
_atom_site_fract_y
_atom_site_fract_z
_atom_site_U_iso_or_equiv
_atom_site_adp_type
_atom_site_occupancy
_atom_site_site_symmetry_order
_atom_site_calc_flag
_atom_site_refinement_flags_posn
_atom_site_refinement_flags_adp
_atom_site_refinement_flags_occupancy
Cu1 Cu 0.16818(18) 0.2500 0.35646(11) 0.0144(5) Uani 1 2 d S T P
Cl1 Cl 0.3442(3) 0.2500 0.6032(2) 0.0142(6) Uani 1 2 d S T P
O4 O 0.3560(11) 0.2500 0.2402(6) 0.0149(16) Uani 1 2 d S T P
N1 N 0.1751(8) 0.5032(9) 0.3670(5) 0.0177(14) Uani 1 1 d . . .
H1A H 0.0886 0.5474 0.3257 0.021 Uiso 1 1 calc GR . .
H1B H 0.2821 0.5408 0.3446 0.021 Uiso 1 1 calc GR . .
H1C H 0.1576 0.5344 0.4353 0.021 Uiso 1 1 calc GR . .
C1 C 0.3116(15) 0.2500 0.1383(9) 0.015(2) Uani 1 2 d S T P
H1 H 0.1900 0.2500 0.1197 0.018 Uiso 1 2 calc RS T P
O5 O 0.4264(10) 0.2500 0.0655(5) 0.0159(16) Uani 1 2 d S T P
O1 O 0.4941(11) 0.2500 0.6762(6) 0.0230(18) Uani 1 2 d S T P
O2 O 0.2391(9) 0.1010(8) 0.6192(5) 0.0277(14) Uani 1 1 d . . .
O3 O 0.4135(12) 0.2500 0.4943(6) 0.0242(19) Uani 1 2 d S T P

loop_
_atom_site_aniso_label
_atom_site_aniso_U_11
_atom_site_aniso_U_22
_atom_site_aniso_U_33
_atom_site_aniso_U_23
_atom_site_aniso_U_13
_atom_site_aniso_U_12
Cu1 0.0158(8) 0.0149(7) 0.0126(7) 0.000 0.0013(5) 0.000
Cl1 0.0156(14) 0.0141(12) 0.0128(12) 0.000 0.0003(9) 0.000
O4 0.017(4) 0.015(4) 0.012(4) 0.000 0.000(3) 0.000
N1 0.013(3) 0.019(3) 0.021(3) 0.006(3) 0.002(3) 0.000(3)
C1 0.010(5) 0.018(5) 0.018(5) 0.000 -0.005(4) 0.000
O5 0.020(4) 0.017(4) 0.011(3) 0.000 0.004(3) 0.000
O1 0.014(4) 0.038(5) 0.018(4) 0.000 -0.007(3) 0.000
O2 0.028(3) 0.023(3) 0.032(3) 0.002(3) -0.003(3) -0.011(3)
O3 0.018(4) 0.043(5) 0.012(4) 0.000 -0.001(3) 0.000

loop_
_atom_type_symbol
_atom_type_description
_atom_type_scat_dispersion_real
_atom_type_scat_dispersion_imag
_atom_type_scat_source
C C 0.0033 0.0016 'International Tables Vol C Tables 4.2.6.8 and 6.1.1.4'
H H 0.0000 0.0000 'International Tables Vol C Tables 4.2.6.8 and 6.1.1.4'
Cl Cl 0.1484 0.1585 'International Tables Vol C Tables 4.2.6.8 and 6.1.1.4'
Cu Cu 0.3201 1.2651 'International Tables Vol C Tables 4.2.6.8 and 6.1.1.4'
N N 0.0061 0.0033 'International Tables Vol C Tables 4.2.6.8 and 6.1.1.4'
O O 0.0106 0.0060 'International Tables Vol C Tables 4.2.6.8 and 6.1.1.4'

loop_
_geom_angle_atom_site_label_1
_geom_angle_atom_site_label_2
_geom_angle_atom_site_label_3
_geom_angle
_geom_angle_site_symmetry_1
_geom_angle_site_symmetry_3
O4 Cu1 O5 162.4(3) . 6_556
N1 Cu1 O4 91.67(18) 8_565 .
N1 Cu1 O4 91.67(18) . .
N1 Cu1 N1 172.0(4) 8_565 .
N1 Cu1 O5 89.52(18) . 6_556
N1 Cu1 O5 89.52(18) 8_565 6_556
O1 Cl1 O3 108.3(5) . .
O2 Cl1 O1 109.7(3) 8_565 .
O2 Cl1 O1 109.7(3) . .
O2 Cl1 O2 111.0(6) . 8_565
O2 Cl1 O3 109.0(3) . .
O2 Cl1 O3 109.0(3) 8_565 .
C1 O4 Cu1 121.3(7) . .
Cu1 N1 H1A 109.5 . .
Cu1 N1 H1B 109.5 . .
Cu1 N1 H1C 109.5 . .
H1A N1 H1B 109.5 . .
H1A N1 H1C 109.5 . .
H1B N1 H1C 109.5 . .
O4 C1 H1 119.0 . .
O5 C1 O4 122.1(10) . .
O5 C1 H1 119.0 . .
C1 O5 Cu1 105.0(6) . 6_656

loop_
_geom_bond_atom_site_label_1
_geom_bond_atom_site_label_2
_geom_bond_distance
_geom_bond_site_symmetry_2
Cu1 O4 2.001(7) .
Cu1 N1 1.994(7) 8_565
Cu1 N1 1.994(7) .
Cu1 O5 2.035(8) 6_556
Cl1 O1 1.432(8) .
Cl1 O2 1.420(6) .
Cl1 O2 1.420(6) 8_565
Cl1 O3 1.442(8) .
O4 C1 1.303(12) .
N1 H1A 0.8900 .
N1 H1B 0.8900 .
N1 H1C 0.8900 .
C1 H1 0.9300 .
C1 O5 1.238(13) .
O5 Cu1 2.035(8) 6_656

loop_
_geom_torsion_atom_site_label_1
_geom_torsion_atom_site_label_2
_geom_torsion_atom_site_label_3
_geom_torsion_atom_site_label_4
_geom_torsion
_geom_torsion_site_symmetry_4
Cu1 O4 C1 O5 180.000(1) .
O4 C1 O5 Cu1 0.000(1) 6_656
